data_4031712
loop_
_publ_author_name
'Beniazza, Redouane'
'Bayo, Natalia'
'Molton, Florian'
'Duboc, Carole'
'Massip, St\'ephane'
'McClenaghan, Nathan'
'Last\'ecou\`eres, Dominique'
'Vincent, Jean-Marc'

_publ_section_title
;
 Effective ascorbate-free and photolatent click reactions in water using a
 photoreducible copper(II)-ethylenediamine precatalyst.
;
_journal_name_full 'Beilstein journal of organic chemistry'
_journal_page_first 1950
_journal_page_last 1959
_journal_paper_doi 10.3762/bjoc.11.211
_journal_volume 11
_journal_year 2015
_chemical_formula_sum 'C36 H34 Cu O8'
_chemical_formula_weight 658.17
_chemical_name_systematic
; 
 ? 
;
_space_group_IT_number 2
_symmetry_cell_setting triclinic
_symmetry_space_group_name_Hall '-P 1'
_symmetry_space_group_name_H-M 'P -1'
_atom_sites_solution_hydrogens geom
_atom_sites_solution_primary direct
_atom_sites_solution_secondary difmap
_audit_creation_method SHELXL-97
_cell_angle_alpha 76.556(5)
_cell_angle_beta 82.642(6)
_cell_angle_gamma 85.677(6)
_cell_formula_units_Z 2
_cell_length_a 8.3624(2)
_cell_length_b 13.5055(3)
_cell_length_c 14.8586(10)
_cell_measurement_reflns_used 5069
_cell_measurement_temperature 293(2)
_cell_measurement_theta_max 68.23
_cell_measurement_theta_min 6.75
_cell_volume 1616.87(13)
_computing_cell_refinement 'CrystalClear-SM Expert 2.1 (Rigaku, 2013)'
_computing_data_collection 'CrystalClear-SM Expert 2.1 (Rigaku, 2013)'
_computing_data_reduction 'CrystalClear-SM Expert 2.1 (Rigaku, 2013)'
_computing_structure_refinement 'SHELXL (Sheldrick, 2008)'
_computing_structure_solution 'SHELXS (Sheldrick, 2008)'
_diffrn_ambient_temperature 293(2)
_diffrn_measured_fraction_theta_full 0.972
_diffrn_measured_fraction_theta_max 0.972
_diffrn_measurement_device_type 'Rigaku RAXIS Rapid'
_diffrn_measurement_method \w-scans
_diffrn_radiation_monochromator confocal
_diffrn_radiation_source 'micro-focus rotating anode'
_diffrn_radiation_type CuK\a
_diffrn_radiation_wavelength 1.54187
_diffrn_reflns_av_R_equivalents 0.0457
_diffrn_reflns_av_sigmaI/netI 0.0307
_diffrn_reflns_limit_h_max 10
_diffrn_reflns_limit_h_min -10
_diffrn_reflns_limit_k_max 16
_diffrn_reflns_limit_k_min -13
_diffrn_reflns_limit_l_max 17
_diffrn_reflns_limit_l_min -17
_diffrn_reflns_number 26740
_diffrn_reflns_theta_full 68.23
_diffrn_reflns_theta_max 68.23
_diffrn_reflns_theta_min 6.75
_exptl_absorpt_coefficient_mu 1.381
_exptl_absorpt_correction_T_max 0.8976
_exptl_absorpt_correction_T_min 0.7241
_exptl_absorpt_correction_type multi-scan
_exptl_absorpt_process_details 'CrystalClear-SM Expert 2.1 (Rigaku, 2013)'
_exptl_crystal_colour green
_exptl_crystal_density_diffrn 1.352
_exptl_crystal_density_method 'not measured'
_exptl_crystal_description plate
_exptl_crystal_F_000 686
_exptl_crystal_size_max 0.25
_exptl_crystal_size_mid 0.20
_exptl_crystal_size_min 0.08
_refine_diff_density_max 0.685
_refine_diff_density_min -0.602
_refine_diff_density_rms 0.069
_refine_ls_extinction_coef 0.0072(6)
_refine_ls_extinction_expression Fc^*^=kFc[1+0.001xFc^2^\l^3^/sin(2\q)]^-1/4^
_refine_ls_extinction_method SHELXL
_refine_ls_goodness_of_fit_ref 1.054
_refine_ls_hydrogen_treatment constr
_refine_ls_matrix_type full
_refine_ls_number_parameters 416
_refine_ls_number_reflns 5746
_refine_ls_number_restraints 0
_refine_ls_restrained_S_all 1.054
_refine_ls_R_factor_all 0.0570
_refine_ls_R_factor_gt 0.0478
_refine_ls_shift/su_max 0.000
_refine_ls_shift/su_mean 0.000
_refine_ls_structure_factor_coef Fsqd
_refine_ls_weighting_details 'calc w=1/[\s^2^(Fo^2^)+(0.0806P)^2^+1.4854P] where P=(Fo^2^+2Fc^2^)/3'
_refine_ls_weighting_scheme calc
_refine_ls_wR_factor_gt 0.1283
_refine_ls_wR_factor_ref 0.1595
_reflns_number_gt 5069
_reflns_number_total 5746
_reflns_threshold_expression >2sigma(I)
_cod_data_source_file 1860-5397-11-211-S3.cif
_cod_data_source_block rb1631
_cod_depositor_comments 'Adding full bibliography for 4031711--4031712.cif.'
_cod_original_cell_volume 1616.87(12)
_cod_original_sg_symbol_H-M P-1
_cod_database_code 4031712

loop_
_symmetry_equiv_pos_as_xyz
'x, y, z'
'-x, -y, -z'

loop_
_atom_site_label
_atom_site_type_symbol
_atom_site_fract_x
_atom_site_fract_y
_atom_site_fract_z
_atom_site_U_iso_or_equiv
_atom_site_adp_type
_atom_site_occupancy
_atom_site_symmetry_multiplicity
_atom_site_calc_flag
_atom_site_refinement_flags
_atom_site_disorder_assembly
_atom_site_disorder_group
Cu1 Cu 0.62633(4) 0.44073(3) 0.48434(2) 0.04210(18) Uani 1 1 d . . .
O1 O 0.5123(3) 0.67463(17) 0.46101(15) 0.0562(5) Uani 1 1 d . . .
C2 C 0.3411(4) 0.3431(3) 0.56637(19) 0.0503(7) Uani 1 1 d . . .
O3 O 0.7299(3) 0.57137(18) 0.43825(15) 0.0561(5) Uani 1 1 d . . .
C4 C 0.2422(4) 0.2512(2) 0.60848(19) 0.0483(7) Uani 1 1 d . . .
C5 C 0.3154(4) 0.1578(3) 0.6449(2) 0.0586(8) Uani 1 1 d . . .
H5 H 0.4274 0.1499 0.6393 0.070 Uiso 1 1 calc R . .
C6 C 0.2233(4) 0.0761(3) 0.6894(2) 0.0621(9) Uani 1 1 d . . .
H6 H 0.2735 0.0144 0.7163 0.075 Uiso 1 1 calc R . .
C7 C 0.0556(4) 0.0859(3) 0.6943(2) 0.0567(8) Uani 1 1 d . . .
C8 C -0.0178(4) 0.1781(3) 0.6558(2) 0.0589(8) Uani 1 1 d . . .
H8 H -0.1296 0.1842 0.6569 0.071 Uiso 1 1 calc R . .
C9 C 0.0742(4) 0.2621(3) 0.6152(2) 0.0558(8) Uani 1 1 d . . .
H9 H 0.0238 0.3251 0.5926 0.067 Uiso 1 1 calc R . .
C10 C -0.0390(5) -0.0058(3) 0.7432(3) 0.0649(9) Uani 1 1 d . . .
O11 O 0.0012(4) -0.0576(3) 0.8157(2) 0.0988(11) Uani 1 1 d . . .
C12 C -0.1747(4) -0.0345(3) 0.7003(3) 0.0649(9) Uani 1 1 d . . .
C13 C -0.1792(6) -0.0083(4) 0.6055(3) 0.0842(12) Uani 1 1 d . . .
H13 H -0.1035 0.0348 0.5679 0.101 Uiso 1 1 calc R . .
C14 C -0.2965(8) -0.0461(5) 0.5652(4) 0.117(2) Uani 1 1 d . . .
H14 H -0.2983 -0.0292 0.5010 0.140 Uiso 1 1 calc R . .
C15 C -0.4090(8) -0.1082(5) 0.6213(6) 0.122(2) Uani 1 1 d . . .
H15 H -0.4874 -0.1336 0.5949 0.146 Uiso 1 1 calc R . .
C16 C -0.4070(6) -0.1328(4) 0.7150(5) 0.1083(18) Uani 1 1 d . . .
H16 H -0.4848 -0.1744 0.7523 0.130 Uiso 1 1 calc R . .
C17 C -0.2901(5) -0.0966(3) 0.7559(3) 0.0838(12) Uani 1 1 d . . .
H17 H -0.2893 -0.1140 0.8202 0.101 Uiso 1 1 calc R . .
O21 O 0.6791(3) 0.44022(18) 0.60827(14) 0.0542(5) Uani 1 1 d . . .
C22 C 0.5920(3) 0.4934(2) 0.65683(19) 0.0485(7) Uani 1 1 d . . .
O23 O 0.4637(2) 0.54437(18) 0.63438(13) 0.0523(5) Uani 1 1 d . . .
C24 C 0.6427(3) 0.4977(2) 0.74919(19) 0.0456(7) Uani 1 1 d . . .
C25 C 0.5718(4) 0.5688(3) 0.7968(2) 0.0512(7) Uani 1 1 d . . .
H25 H 0.4914 0.6143 0.7715 0.061 Uiso 1 1 calc R . .
C26 C 0.6188(4) 0.5736(3) 0.8819(2) 0.0543(8) Uani 1 1 d . . .
H26 H 0.5735 0.6238 0.9121 0.065 Uiso 1 1 calc R . .
C27 C 0.7341(4) 0.5026(3) 0.9218(2) 0.0511(7) Uani 1 1 d . . .
C28 C 0.8041(4) 0.4301(3) 0.8742(2) 0.0558(8) Uani 1 1 d . . .
H28 H 0.8805 0.3822 0.9008 0.067 Uiso 1 1 calc R . .
C29 C 0.7613(4) 0.4284(3) 0.7876(2) 0.0538(8) Uani 1 1 d . . .
H29 H 0.8114 0.3812 0.7552 0.065 Uiso 1 1 calc R . .
C30 C 0.7779(4) 0.4991(3) 1.0174(2) 0.0550(8) Uani 1 1 d . . .
O31 O 0.8020(4) 0.4163(2) 1.06943(17) 0.0771(8) Uani 1 1 d . . .
C32 C 0.7902(4) 0.5943(3) 1.0472(2) 0.0536(8) Uani 1 1 d . . .
C33 C 0.8414(4) 0.6835(3) 0.9858(2) 0.0613(9) Uani 1 1 d . . .
H33 H 0.8603 0.6859 0.9223 0.074 Uiso 1 1 calc R . .
C34 C 0.8641(6) 0.7678(4) 1.0179(3) 0.0810(12) Uani 1 1 d . . .
H34 H 0.9007 0.8266 0.9764 0.097 Uiso 1 1 calc R . .
C35 C 0.8328(6) 0.7658(4) 1.1122(3) 0.0922(14) Uani 1 1 d . . .
H35 H 0.8469 0.8233 1.1341 0.111 Uiso 1 1 calc R . .
C36 C 0.7809(6) 0.6785(4) 1.1730(3) 0.0878(13) Uani 1 1 d . . .
H36 H 0.7588 0.6774 1.2361 0.105 Uiso 1 1 calc R . .
C37 C 0.7613(4) 0.5931(3) 1.1418(2) 0.0666(10) Uani 1 1 d . . .
H37 H 0.7284 0.5339 1.1841 0.080 Uiso 1 1 calc R . .
O41 O 0.8343(3) 0.34974(17) 0.43689(15) 0.0546(5) Uani 1 1 d . . .
C42 C 0.8088(16) 0.2605(12) 0.4075(11) 0.094(5) Uani 0.712(16) 1 d P A 1
H42A H 0.6944 0.2484 0.4162 0.113 Uiso 0.712(16) 1 calc PR A 1
H42B H 0.8639 0.2024 0.4444 0.113 Uiso 0.712(16) 1 calc PR A 1
C43 C 0.8700(10) 0.2725(6) 0.3099(5) 0.090(3) Uani 0.712(16) 1 d P A 1
H43A H 0.9086 0.2074 0.2963 0.108 Uiso 0.712(16) 1 calc PR A 1
H43B H 0.7866 0.3018 0.2704 0.108 Uiso 0.712(16) 1 calc PR A 1
C44 C 0.9973(12) 0.3387(7) 0.2959(6) 0.092(3) Uani 0.712(16) 1 d P A 1
H44A H 0.9969 0.3871 0.2364 0.110 Uiso 0.712(16) 1 calc PR A 1
H44B H 1.1004 0.3006 0.2972 0.110 Uiso 0.712(16) 1 calc PR A 1
C45 C 0.969(2) 0.3914(11) 0.3726(11) 0.082(4) Uani 0.712(16) 1 d P A 1
H45A H 1.0646 0.3837 0.4047 0.099 Uiso 0.712(16) 1 calc PR A 1
H45B H 0.9469 0.4635 0.3482 0.099 Uiso 0.712(16) 1 calc PR A 1
C42' C 0.787(4) 0.256(4) 0.419(3) 0.081(9) Uiso 0.288(16) 1 d P A 2
H42C H 0.6921 0.2657 0.3864 0.097 Uiso 0.288(16) 1 calc PR A 2
H42D H 0.7691 0.2033 0.4762 0.097 Uiso 0.288(16) 1 calc PR A 2
C43' C 0.940(4) 0.233(2) 0.358(2) 0.131(10) Uiso 0.288(16) 1 d P A 2
H43C H 0.9971 0.1726 0.3905 0.157 Uiso 0.288(16) 1 calc PR A 2
H43D H 0.9114 0.2198 0.3010 0.157 Uiso 0.288(16) 1 calc PR A 2
C44' C 1.044(3) 0.3216(17) 0.337(2) 0.094(7) Uiso 0.288(16) 1 d P A 2
H44C H 1.0728 0.3422 0.2701 0.113 Uiso 0.288(16) 1 calc PR A 2
H44D H 1.1432 0.3020 0.3656 0.113 Uiso 0.288(16) 1 calc PR A 2
C45' C 0.960(5) 0.410(3) 0.372(2) 0.051(5) Uiso 0.288(16) 1 d P A 2
H45C H 1.0289 0.4413 0.4041 0.061 Uiso 0.288(16) 1 calc PR A 2
H45D H 0.9150 0.4607 0.3233 0.061 Uiso 0.288(16) 1 calc PR A 2
O51 O 0.4227(14) 0.8022(8) 0.0295(10) 0.282(4) Uiso 1 1 d . . .
C54 C 0.2235(18) 0.9286(11) 0.0241(10) 0.138(5) Uiso 0.623(14) 1 d P B 3
H54A H 0.1073 0.9281 0.0254 0.166 Uiso 0.623(14) 1 calc PR B 3
H54B H 0.2551 0.9980 -0.0017 0.166 Uiso 0.623(14) 1 calc PR B 3
C53 C 0.2688(18) 0.8944(13) 0.1271(11) 0.152(5) Uiso 0.623(14) 1 d P B 3
H53A H 0.2813 0.9530 0.1524 0.182 Uiso 0.623(14) 1 calc PR B 3
H53B H 0.1869 0.8524 0.1671 0.182 Uiso 0.623(14) 1 calc PR B 3
C52 C 0.404(2) 0.8429(11) 0.1187(11) 0.163(6) Uiso 0.623(14) 1 d P B 3
H52A H 0.4084 0.7862 0.1722 0.196 Uiso 0.623(14) 1 calc PR B 3
H52B H 0.4924 0.8860 0.1169 0.196 Uiso 0.623(14) 1 calc PR B 3
C55 C 0.301(2) 0.8625(16) -0.0381(12) 0.184(7) Uiso 0.623(14) 1 d P B 3
H55A H 0.3560 0.9015 -0.0955 0.220 Uiso 0.623(14) 1 calc PR B 3
H55B H 0.2259 0.8186 -0.0520 0.220 Uiso 0.623(14) 1 calc PR B 3
C52' C 0.263(4) 0.847(2) 0.092(2) 0.164(10) Uiso 0.377(14) 1 d P B 4
H52C H 0.1603 0.8299 0.0774 0.197 Uiso 0.377(14) 1 calc PR B 4
H52D H 0.2685 0.8264 0.1589 0.197 Uiso 0.377(14) 1 calc PR B 4
C53' C 0.299(4) 0.953(2) 0.054(2) 0.189(12) Uiso 0.377(14) 1 d P B 4
H53C H 0.3955 0.9728 0.0742 0.227 Uiso 0.377(14) 1 calc PR B 4
H53D H 0.2091 1.0006 0.0633 0.227 Uiso 0.377(14) 1 calc PR B 4
C54' C 0.329(3) 0.934(2) -0.0540(17) 0.157(9) Uiso 0.377(14) 1 d P B 4
H54C H 0.2285 0.9178 -0.0722 0.188 Uiso 0.377(14) 1 calc PR B 4
H54D H 0.3675 0.9953 -0.0975 0.188 Uiso 0.377(14) 1 calc PR B 4
C55' C 0.454(3) 0.8460(14) -0.0547(14) 0.126(7) Uiso 0.377(14) 1 d P B 4
H55C H 0.4336 0.8040 -0.0966 0.151 Uiso 0.377(14) 1 calc PR B 4
H55D H 0.5635 0.8687 -0.0693 0.151 Uiso 0.377(14) 1 calc PR B 4

loop_
_atom_site_aniso_label
_atom_site_aniso_U_11
_atom_site_aniso_U_22
_atom_site_aniso_U_33
_atom_site_aniso_U_23
_atom_site_aniso_U_13
_atom_site_aniso_U_12
Cu1 0.0398(3) 0.0568(3) 0.0325(2) -0.01229(18) -0.00591(16) -0.01001(18)
O1 0.0541(13) 0.0599(13) 0.0553(12) -0.0144(10) 0.0019(10) -0.0164(10)
C2 0.0510(17) 0.069(2) 0.0329(13) -0.0104(13) -0.0047(12) -0.0167(15)
O3 0.0515(12) 0.0598(14) 0.0575(13) -0.0117(10) -0.0027(10) -0.0174(10)
C4 0.0549(17) 0.0584(18) 0.0370(14) -0.0185(13) -0.0024(12) -0.0168(14)
C5 0.0517(17) 0.067(2) 0.0584(19) -0.0158(16) -0.0025(14) -0.0129(15)
C6 0.065(2) 0.059(2) 0.062(2) -0.0119(16) -0.0073(16) -0.0107(16)
C7 0.0608(19) 0.064(2) 0.0462(16) -0.0115(14) -0.0029(14) -0.0192(15)
C8 0.0518(17) 0.069(2) 0.0573(19) -0.0121(16) -0.0065(14) -0.0195(15)
C9 0.0551(18) 0.062(2) 0.0505(17) -0.0090(15) -0.0086(14) -0.0145(15)
C10 0.070(2) 0.066(2) 0.057(2) -0.0093(17) 0.0000(16) -0.0183(17)
O11 0.105(2) 0.104(2) 0.0756(19) 0.0221(17) -0.0206(17) -0.0415(19)
C12 0.065(2) 0.057(2) 0.072(2) -0.0128(17) -0.0002(17) -0.0155(16)
C13 0.091(3) 0.092(3) 0.075(3) -0.019(2) -0.011(2) -0.035(2)
C14 0.129(5) 0.129(5) 0.105(4) -0.029(3) -0.037(3) -0.047(4)
C15 0.106(4) 0.102(4) 0.172(6) -0.035(4) -0.045(4) -0.035(3)
C16 0.079(3) 0.085(3) 0.157(6) -0.014(3) -0.006(3) -0.038(3)
C17 0.073(3) 0.073(3) 0.097(3) -0.004(2) 0.003(2) -0.023(2)
O21 0.0552(12) 0.0773(15) 0.0374(10) -0.0244(10) -0.0139(9) 0.0016(10)
C22 0.0451(15) 0.0655(19) 0.0358(14) -0.0055(13) -0.0103(12) -0.0172(14)
O23 0.0501(11) 0.0774(15) 0.0365(10) -0.0224(10) -0.0137(8) -0.0026(10)
C24 0.0444(15) 0.0618(18) 0.0338(13) -0.0122(12) -0.0086(11) -0.0105(13)
C25 0.0486(16) 0.066(2) 0.0439(15) -0.0179(14) -0.0155(13) -0.0001(14)
C26 0.0512(17) 0.074(2) 0.0433(16) -0.0226(15) -0.0125(13) 0.0031(15)
C27 0.0460(15) 0.073(2) 0.0362(14) -0.0136(14) -0.0104(12) -0.0046(14)
C28 0.0561(18) 0.071(2) 0.0439(16) -0.0158(15) -0.0186(14) 0.0043(15)
C29 0.0530(17) 0.072(2) 0.0409(15) -0.0199(14) -0.0105(13) 0.0012(15)
C30 0.0487(16) 0.083(2) 0.0367(15) -0.0178(15) -0.0097(12) -0.0012(15)
O31 0.103(2) 0.0836(19) 0.0470(13) -0.0144(13) -0.0255(13) 0.0095(15)
C32 0.0454(16) 0.084(2) 0.0361(14) -0.0200(15) -0.0092(12) -0.0038(15)
C33 0.063(2) 0.085(2) 0.0417(16) -0.0211(16) -0.0125(14) -0.0073(17)
C34 0.092(3) 0.086(3) 0.068(2) -0.015(2) -0.020(2) -0.014(2)
C35 0.108(4) 0.107(4) 0.080(3) -0.051(3) -0.020(3) -0.011(3)
C36 0.102(3) 0.125(4) 0.049(2) -0.044(2) -0.004(2) -0.011(3)
C37 0.066(2) 0.101(3) 0.0392(16) -0.0255(17) -0.0059(14) -0.0153(19)
O41 0.0526(12) 0.0615(14) 0.0520(12) -0.0194(10) 0.0024(9) -0.0098(10)
C42 0.080(6) 0.069(5) 0.127(9) -0.033(5) 0.041(5) -0.019(4)
C43 0.104(5) 0.093(5) 0.094(5) -0.063(4) -0.024(4) 0.009(4)
C44 0.094(5) 0.119(6) 0.061(4) -0.030(4) 0.017(4) -0.007(5)
C45 0.068(5) 0.083(9) 0.094(6) -0.034(5) 0.029(4) -0.017(5)

loop_
_atom_type_symbol
_atom_type_description
_atom_type_scat_dispersion_real
_atom_type_scat_dispersion_imag
_atom_type_scat_source
C C 0.0181 0.0091 'International Tables Vol C Tables 4.2.6.8 and 6.1.1.4'
H H 0.0000 0.0000 'International Tables Vol C Tables 4.2.6.8 and 6.1.1.4'
Cu Cu -1.9646 0.5888 'International Tables Vol C Tables 4.2.6.8 and 6.1.1.4'
O O 0.0492 0.0322 'International Tables Vol C Tables 4.2.6.8 and 6.1.1.4'

loop_
_geom_angle_atom_site_label_1
_geom_angle_atom_site_label_2
_geom_angle_atom_site_label_3
_geom_angle
_geom_angle_site_symmetry_1
_geom_angle_site_symmetry_3
O21 Cu1 O3 88.66(10) . .
O21 Cu1 O23 169.34(9) . 2_666
O3 Cu1 O23 90.91(10) . 2_666
O21 Cu1 O1 89.29(10) . 2_666
O3 Cu1 O1 169.13(10) . 2_666
O23 Cu1 O1 89.14(10) 2_666 2_666
O21 Cu1 O41 99.71(9) . .
O3 Cu1 O41 94.70(9) . .
O23 Cu1 O41 90.94(9) 2_666 .
O1 Cu1 O41 96.16(9) 2_666 .
O21 Cu1 Cu1 87.96(7) . 2_666
O3 Cu1 Cu1 82.46(7) . 2_666
O23 Cu1 Cu1 81.43(7) 2_666 2_666
O1 Cu1 Cu1 86.80(7) 2_666 2_666
O41 Cu1 Cu1 171.79(6) . 2_666
C2 O1 Cu1 119.1(2) 2_666 2_666
O3 C2 O1 126.7(3) 2_666 2_666
O3 C2 C4 117.0(3) 2_666 .
O1 C2 C4 116.3(3) 2_666 .
C2 O3 Cu1 124.8(2) 2_666 .
C5 C4 C9 119.6(3) . .
C5 C4 C2 120.9(3) . .
C9 C4 C2 119.4(3) . .
C6 C5 C4 120.4(3) . .
C5 C6 C7 120.2(3) . .
C8 C7 C6 119.5(3) . .
C8 C7 C10 122.4(3) . .
C6 C7 C10 118.0(3) . .
C7 C8 C9 120.4(3) . .
C8 C9 C4 119.7(3) . .
O11 C10 C12 120.9(3) . .
O11 C10 C7 119.0(3) . .
C12 C10 C7 120.0(3) . .
C13 C12 C17 119.4(4) . .
C13 C12 C10 121.2(3) . .
C17 C12 C10 119.2(4) . .
C12 C13 C14 120.5(5) . .
C15 C14 C13 119.3(6) . .
C16 C15 C14 120.6(5) . .
C15 C16 C17 120.8(5) . .
C12 C17 C16 119.5(5) . .
C22 O21 Cu1 119.30(19) . .
O21 C22 O23 125.5(3) . .
O21 C22 C24 118.1(3) . .
O23 C22 C24 116.4(3) . .
C22 O23 Cu1 125.7(2) . 2_666
C25 C24 C29 119.6(3) . .
C25 C24 C22 120.6(3) . .
C29 C24 C22 119.7(3) . .
C24 C25 C26 120.9(3) . .
C25 C26 C27 119.6(3) . .
C28 C27 C26 119.4(3) . .
C28 C27 C30 119.1(3) . .
C26 C27 C30 121.4(3) . .
C29 C28 C27 120.6(3) . .
C28 C29 C24 119.8(3) . .
O31 C30 C32 121.0(3) . .
O31 C30 C27 118.9(3) . .
C32 C30 C27 120.0(3) . .
C33 C32 C37 118.6(3) . .
C33 C32 C30 122.7(3) . .
C37 C32 C30 118.6(3) . .
C34 C33 C32 120.6(3) . .
C33 C34 C35 120.1(4) . .
C36 C35 C34 119.6(4) . .
C37 C36 C35 120.7(4) . .
C36 C37 C32 120.4(4) . .
C42 O41 C45 102.5(8) . .
C42 O41 C42' 9.5(18) . .
C45 O41 C42' 112.0(16) . .
C42 O41 C45' 110.5(15) . .
C45 O41 C45' 9.7(18) . .
C42' O41 C45' 120(2) . .
C42 O41 Cu1 119.5(6) . .
C45 O41 Cu1 124.3(6) . .
C42' O41 Cu1 112.0(14) . .
C45' O41 Cu1 114.6(13) . .
O41 C42 C43 109.4(10) . .
C44 C43 C42 104.7(7) . .
C43 C44 C45 105.6(8) . .
O41 C45 C44 110.0(11) . .
O41 C42' C43' 98(2) . .
C44' C43' C42' 109(3) . .
C43' C44' C45' 111(2) . .
O41 C45' C44' 96(2) . .
C55' O51 C52 131.5(14) . .
C55' O51 C55 52.5(11) . .
C52 O51 C55 109.5(12) . .
C55' O51 C52' 118.5(16) . .
C52 O51 C52' 46.6(11) . .
C55 O51 C52' 70.8(13) . .
C55 C54 C53 113.6(12) . .
C52 C53 C54 103.6(13) . .
C53 C52 O51 110.9(14) . .
C54 C55 O51 96.9(12) . .
C53' C52' O51 94(2) . .
C52' C53' C54' 92(2) . .
C55' C54' C53' 107.6(19) . .
O51 C55' C54' 96.5(17) . .

loop_
_geom_bond_atom_site_label_1
_geom_bond_atom_site_label_2
_geom_bond_distance
_geom_bond_site_symmetry_2
Cu1 O21 1.9461(19) .
Cu1 O3 1.962(2) .
Cu1 O23 1.9674(19) 2_666
Cu1 O1 1.968(2) 2_666
Cu1 O41 2.191(2) .
Cu1 Cu1 2.6132(8) 2_666
O1 C2 1.264(4) 2_666
O1 Cu1 1.968(2) 2_666
C2 O3 1.250(4) 2_666
C2 O1 1.264(4) 2_666
C2 C4 1.509(4) .
O3 C2 1.250(4) 2_666
C4 C5 1.382(5) .
C4 C9 1.395(4) .
C5 C6 1.380(5) .
C6 C7 1.393(5) .
C7 C8 1.378(5) .
C7 C10 1.506(5) .
C8 C9 1.392(4) .
C10 O11 1.213(5) .
C10 C12 1.486(5) .
C12 C13 1.375(6) .
C12 C17 1.384(5) .
C13 C14 1.396(6) .
C14 C15 1.369(8) .
C15 C16 1.357(8) .
C16 C17 1.387(7) .
O21 C22 1.263(4) .
C22 O23 1.269(4) .
C22 C24 1.502(4) .
O23 Cu1 1.9674(19) 2_666
C24 C25 1.376(4) .
C24 C29 1.394(4) .
C25 C26 1.387(4) .
C26 C27 1.394(4) .
C27 C28 1.389(5) .
C27 C30 1.502(4) .
C28 C29 1.384(4) .
C30 O31 1.222(4) .
C30 C32 1.468(5) .
C32 C33 1.392(5) .
C32 C37 1.392(4) .
C33 C34 1.367(6) .
C34 C35 1.387(6) .
C35 C36 1.369(7) .
C36 C37 1.367(6) .
O41 C42 1.412(16) .
O41 C45 1.437(17) .
O41 C42' 1.45(4) .
O41 C45' 1.48(4) .
C42 C43 1.451(16) .
C43 C44 1.406(10) .
C44 C45 1.465(16) .
C42' C43' 1.52(4) .
C43' C44' 1.49(3) .
C44' C45' 1.50(4) .
O51 C55' 1.257(18) .
O51 C52 1.534(15) .
O51 C55 1.567(19) .
O51 C52' 1.69(3) .
C54 C55 1.49(2) .
C54 C53 1.58(2) .
C53 C52 1.289(19) .
C52' C53' 1.46(4) .
C53' C54' 1.66(4) .
C54' C55' 1.53(3) .

loop_
_geom_torsion_atom_site_label_1
_geom_torsion_atom_site_label_2
_geom_torsion_atom_site_label_3
_geom_torsion_atom_site_label_4
_geom_torsion
_geom_torsion_site_symmetry_1
_geom_torsion_site_symmetry_4
O21 Cu1 O3 C2 -91.1(2) . 2_666
O23 Cu1 O3 C2 78.2(2) 2_666 2_666
O1 Cu1 O3 C2 -11.9(6) 2_666 2_666
O41 Cu1 O3 C2 169.2(2) . 2_666
Cu1 Cu1 O3 C2 -3.0(2) 2_666 2_666
O3 C2 C4 C5 -158.3(3) 2_666 .
O1 C2 C4 C5 22.0(4) 2_666 .
O3 C2 C4 C9 18.3(4) 2_666 .
O1 C2 C4 C9 -161.4(3) 2_666 .
C9 C4 C5 C6 -1.4(5) . .
C2 C4 C5 C6 175.1(3) . .
C4 C5 C6 C7 3.0(5) . .
C5 C6 C7 C8 -1.1(5) . .
C5 C6 C7 C10 179.6(3) . .
C6 C7 C8 C9 -2.3(5) . .
C10 C7 C8 C9 177.0(3) . .
C7 C8 C9 C4 3.9(5) . .
C5 C4 C9 C8 -2.0(5) . .
C2 C4 C9 C8 -178.6(3) . .
C8 C7 C10 O11 -136.8(4) . .
C6 C7 C10 O11 42.4(5) . .
C8 C7 C10 C12 45.9(5) . .
C6 C7 C10 C12 -134.8(4) . .
O11 C10 C12 C13 -151.1(5) . .
C7 C10 C12 C13 26.0(6) . .
O11 C10 C12 C17 22.7(6) . .
C7 C10 C12 C17 -160.1(4) . .
C17 C12 C13 C14 -1.6(8) . .
C10 C12 C13 C14 172.3(5) . .
C12 C13 C14 C15 1.1(9) . .
C13 C14 C15 C16 0.1(11) . .
C14 C15 C16 C17 -0.7(10) . .
C13 C12 C17 C16 1.0(7) . .
C10 C12 C17 C16 -173.0(4) . .
C15 C16 C17 C12 0.2(9) . .
O3 Cu1 O21 C22 79.6(2) . .
O23 Cu1 O21 C22 -8.2(6) 2_666 .
O1 Cu1 O21 C22 -89.7(2) 2_666 .
O41 Cu1 O21 C22 174.1(2) . .
Cu1 Cu1 O21 C22 -2.9(2) 2_666 .
Cu1 O21 C22 O23 4.5(4) . .
Cu1 O21 C22 C24 -175.50(19) . .
O21 C22 O23 Cu1 -3.4(4) . 2_666
C24 C22 O23 Cu1 176.62(18) . 2_666
O21 C22 C24 C25 167.4(3) . .
O23 C22 C24 C25 -12.6(4) . .
O21 C22 C24 C29 -13.3(4) . .
O23 C22 C24 C29 166.7(3) . .
C29 C24 C25 C26 1.1(5) . .
C22 C24 C25 C26 -179.6(3) . .
C24 C25 C26 C27 -2.9(5) . .
C25 C26 C27 C28 2.0(5) . .
C25 C26 C27 C30 -174.6(3) . .
C26 C27 C28 C29 0.5(5) . .
C30 C27 C28 C29 177.2(3) . .
C27 C28 C29 C24 -2.3(5) . .
C25 C24 C29 C28 1.5(5) . .
C22 C24 C29 C28 -177.8(3) . .
C28 C27 C30 O31 -36.0(5) . .
C26 C27 C30 O31 140.7(4) . .
C28 C27 C30 C32 144.4(3) . .
C26 C27 C30 C32 -39.0(4) . .
O31 C30 C32 C33 148.0(4) . .
C27 C30 C32 C33 -32.4(4) . .
O31 C30 C32 C37 -27.1(5) . .
C27 C30 C32 C37 152.6(3) . .
C37 C32 C33 C34 0.6(5) . .
C30 C32 C33 C34 -174.4(3) . .
C32 C33 C34 C35 -1.5(6) . .
C33 C34 C35 C36 0.8(7) . .
C34 C35 C36 C37 0.7(8) . .
C35 C36 C37 C32 -1.5(7) . .
C33 C32 C37 C36 0.8(5) . .
C30 C32 C37 C36 176.1(4) . .
O21 Cu1 O41 C42 123.2(8) . .
O3 Cu1 O41 C42 -147.3(8) . .
O23 Cu1 O41 C42 -56.3(8) 2_666 .
O1 Cu1 O41 C42 32.9(8) 2_666 .
Cu1 Cu1 O41 C42 -77.9(9) 2_666 .
O21 Cu1 O41 C45 -103.4(8) . .
O3 Cu1 O41 C45 -14.0(8) . .
O23 Cu1 O41 C45 77.0(8) 2_666 .
O1 Cu1 O41 C45 166.3(8) 2_666 .
Cu1 Cu1 O41 C45 55.4(9) 2_666 .
O21 Cu1 O41 C42' 116.8(17) . .
O3 Cu1 O41 C42' -153.8(17) . .
O23 Cu1 O41 C42' -62.8(17) 2_666 .
O1 Cu1 O41 C42' 26.5(17) 2_666 .
Cu1 Cu1 O41 C42' -84.4(17) 2_666 .
O21 Cu1 O41 C45' -102.2(13) . .
O3 Cu1 O41 C45' -12.7(13) . .
O23 Cu1 O41 C45' 78.3(13) 2_666 .
O1 Cu1 O41 C45' 167.5(13) 2_666 .
Cu1 Cu1 O41 C45' 56.7(13) 2_666 .
C45 O41 C42 C43 -25.0(13) . .
C42' O41 C42 C43 156(14) . .
C45' O41 C42 C43 -19.3(17) . .
Cu1 O41 C42 C43 117.0(8) . .
O41 C42 C43 C44 29.4(12) . .
C42 C43 C44 C45 -20.2(12) . .
C42 O41 C45 C44 11.9(15) . .
C42' O41 C45 C44 12(2) . .
C45' O41 C45 C44 -134(11) . .
Cu1 O41 C45 C44 -127.7(9) . .
C43 C44 C45 O41 5.6(14) . .
C42 O41 C42' C43' 18(11) . .
C45 O41 C42' C43' 16(3) . .
C45' O41 C42' C43' 22(3) . .
Cu1 O41 C42' C43' 161.2(17) . .
O41 C42' C43' C44' -8(3) . .
C42' C43' C44' C45' -7(3) . .
C42 O41 C45' C44' -25(2) . .
C45 O41 C45' C44' 10(9) . .
C42' O41 C45' C44' -26(3) . .
Cu1 O41 C45' C44' -163.7(13) . .
C43' C44' C45' O41 17(2) . .
C55 C54 C53 C52 23(2) . .
C54 C53 C52 O51 -22.8(17) . .
C55' O51 C52 C53 74(2) . .
C55 O51 C52 C53 17.5(18) . .
C52' O51 C52 C53 -17.9(17) . .
C53 C54 C55 O51 -11.3(18) . .
C55' O51 C55 C54 -130(2) . .
C52 O51 C55 C54 -2.0(16) . .
C52' O51 C55 C54 24.5(14) . .
C55' O51 C52' C53' -43(3) . .
C52 O51 C52' C53' 79(2) . .
C55 O51 C52' C53' -66(2) . .
O51 C52' C53' C54' 47(2) . .
C52' C53' C54' C55' -54(3) . .
C52 O51 C55' C54' -49(2) . .
C55 O51 C55' C54' 34.4(13) . .
C52' O51 C55' C54' 7(2) . .
C53' C54' C55' O51 28(2) . .
